data_4503512
loop_
_publ_author_name
'Takao, Koichiro'
'Noda, Kyoko'
'Morita, Yasuji'
'Nishimura, Kenji'
'Ikeda, Yasuhisa'

_publ_section_title
;
 Molecular and Crystal Structures of Uranyl Nitrate Complexes
 withN-Alkylated 2-Pyrrolidone Derivatives: Design and Optimization of
 Promising Precipitant for Uranyl Ion
;
_journal_issue 7
_journal_name_full 'Crystal Growth &amp; Design'
_journal_page_first 2364
_journal_paper_doi 10.1021/cg7012254
_journal_volume 8
_journal_year 2008
_chemical_formula_moiety 'C18 H34 N4 O10 U '
_chemical_formula_sum 'C18 H34 N4 O10 U'
_chemical_formula_weight 704.52
_chemical_name_systematic
; 
 ? 
;
_space_group_IT_number 14
_symmetry_cell_setting monoclinic
_symmetry_Int_Tables_number 14
_symmetry_space_group_name_Hall '-P 2yn'
_symmetry_space_group_name_H-M 'P 1 21/n 1'
_atom_sites_solution_hydrogens geom
_atom_sites_solution_primary direct
_atom_sites_solution_secondary difmap
_audit_creation_method SHELXL-97
_cell_angle_alpha 90.00
_cell_angle_beta 88.21(3)
_cell_angle_gamma 90.00
_cell_formula_units_Z 2
_cell_length_a 7.438(2)
_cell_length_b 15.180(6)
_cell_length_c 11.513(4)
_cell_measurement_reflns_used 12195
_cell_measurement_temperature 173(2)
_cell_measurement_theta_max 27.6
_cell_measurement_theta_min 3.0
_cell_volume 1299.3(8)
_computing_cell_refinement PROCESS-AUTO
_computing_data_collection PROCESS-AUTO
_computing_data_reduction CrystalStructure
_computing_structure_refinement 'SHELXL-97 (Sheldrick, 1997)'
_computing_structure_solution SIR92
_diffrn_ambient_temperature 173(2)
_diffrn_detector_area_resol_mean 10.00
_diffrn_measured_fraction_theta_full 0.999
_diffrn_measured_fraction_theta_max 0.999
_diffrn_measurement_device_type 'Rigaku RAXIS-RAPID'
_diffrn_measurement_method \w
_diffrn_radiation_monochromator graphite
_diffrn_radiation_source 'fine-focus sealed tube'
_diffrn_radiation_type MoK\a
_diffrn_radiation_wavelength 0.71075
_diffrn_reflns_av_R_equivalents 0.0359
_diffrn_reflns_av_sigmaI/netI 0.0244
_diffrn_reflns_limit_h_max 9
_diffrn_reflns_limit_h_min -9
_diffrn_reflns_limit_k_max 19
_diffrn_reflns_limit_k_min -19
_diffrn_reflns_limit_l_max 14
_diffrn_reflns_limit_l_min -14
_diffrn_reflns_number 12073
_diffrn_reflns_theta_full 27.48
_diffrn_reflns_theta_max 27.48
_diffrn_reflns_theta_min 3.05
_exptl_absorpt_coefficient_mu 6.301
_exptl_absorpt_correction_T_max 0.3655
_exptl_absorpt_correction_T_min 0.2537
_exptl_absorpt_correction_type numerical
_exptl_absorpt_process_details
;
    Higashi, T. (1999). Program for Absorption Correction.
    Rigaku Corporation, Tokyo, Japan.
;
_exptl_crystal_colour yellow
_exptl_crystal_density_diffrn 1.801
_exptl_crystal_density_method 'not measured'
_exptl_crystal_description block
_exptl_crystal_F_000 684
_exptl_crystal_size_max 0.30
_exptl_crystal_size_mid 0.20
_exptl_crystal_size_min 0.20
_refine_diff_density_max 0.683
_refine_diff_density_min -0.958
_refine_diff_density_rms 0.090
_refine_ls_extinction_coef 0.0012(2)
_refine_ls_extinction_expression Fc^*^=kFc[1+0.001xFc^2^\l^3^/sin(2\q)]^-1/4^
_refine_ls_extinction_method SHELXL
_refine_ls_goodness_of_fit_ref 1.107
_refine_ls_hydrogen_treatment constr
_refine_ls_matrix_type full
_refine_ls_number_parameters 154
_refine_ls_number_reflns 2974
_refine_ls_number_restraints 0
_refine_ls_restrained_S_all 1.107
_refine_ls_R_factor_all 0.0458
_refine_ls_R_factor_gt 0.0323
_refine_ls_shift/su_max 0.000
_refine_ls_shift/su_mean 0.000
_refine_ls_structure_factor_coef Fsqd
_refine_ls_weighting_details 'calc w=1/[\s^2^(Fo^2^)+(0.0180P)^2^+2.6275P] where P=(Fo^2^+2Fc^2^)/3'
_refine_ls_weighting_scheme calc
_refine_ls_wR_factor_gt 0.0625
_refine_ls_wR_factor_ref 0.0661
_reflns_number_gt 2372
_reflns_number_total 2974
_reflns_threshold_expression >2sigma(I)
_cod_data_source_file cg7012254-file014.cif
_cod_data_source_block UO2(NO3)2(L5c)2_(R=(1-Me)Bu)
_cod_original_sg_symbol_H-M 'P 21/n'
_cod_database_code 4503512

loop_
_symmetry_equiv_pos_as_xyz
'x, y, z'
'-x+1/2, y+1/2, -z+1/2'
'-x, -y, -z'
'x-1/2, -y-1/2, z-1/2'

loop_
_atom_site_label
_atom_site_type_symbol
_atom_site_fract_x
_atom_site_fract_y
_atom_site_fract_z
_atom_site_U_iso_or_equiv
_atom_site_adp_type
_atom_site_occupancy
_atom_site_symmetry_multiplicity
_atom_site_calc_flag
_atom_site_refinement_flags
U1 U 0.5000 0.5000 0.5000 0.04412(10) Uani 1 2 d S
O1 O 0.6947(4) 0.5636(2) 0.5173(3) 0.0506(8) Uani 1 1 d .
O2 O 0.6365(5) 0.3792(2) 0.5912(3) 0.0615(10) Uani 1 1 d .
O3 O 0.6657(5) 0.3958(3) 0.3637(3) 0.0676(10) Uani 1 1 d .
O4 O 0.5452(5) 0.5076(3) 0.2827(3) 0.0663(10) Uani 1 1 d .
O5 O 0.6824(6) 0.4076(4) 0.1756(4) 0.1061(17) Uani 1 1 d .
N1 N 0.7623(6) 0.3082(3) 0.7407(4) 0.0542(10) Uani 1 1 d .
N2 N 0.6324(6) 0.4374(4) 0.2695(4) 0.0691(13) Uani 1 1 d .
C1 C 0.7678(6) 0.3657(3) 0.6552(4) 0.0490(11) Uani 1 1 d .
C2 C 0.9457(6) 0.4105(3) 0.6464(5) 0.0563(13) Uani 1 1 d .
H2A H 0.9365 0.4724 0.6729 0.068 Uiso 1 1 calc R
H2B H 0.9953 0.4093 0.5656 0.068 Uiso 1 1 calc R
C3 C 1.0611(7) 0.3562(4) 0.7269(6) 0.0783(18) Uani 1 1 d .
H3A H 1.1373 0.3950 0.7738 0.094 Uiso 1 1 calc R
H3B H 1.1397 0.3154 0.6815 0.094 Uiso 1 1 calc R
C4 C 0.9291(8) 0.3054(4) 0.8043(6) 0.0793(19) Uani 1 1 d .
H4A H 0.9698 0.2440 0.8153 0.095 Uiso 1 1 calc R
H4B H 0.9136 0.3340 0.8813 0.095 Uiso 1 1 calc R
C5 C 0.6011(8) 0.2549(4) 0.7699(5) 0.0660(15) Uani 1 1 d .
H5 H 0.5030 0.2780 0.7209 0.079 Uiso 1 1 calc R
C6 C 0.6284(8) 0.1612(4) 0.7356(5) 0.0655(15) Uani 1 1 d .
H6A H 0.7234 0.1362 0.7842 0.079 Uiso 1 1 calc R
H6B H 0.5160 0.1286 0.7546 0.079 Uiso 1 1 calc R
C7 C 0.6791(10) 0.1438(5) 0.6113(5) 0.086(2) Uani 1 1 d .
H7A H 0.7937 0.1747 0.5930 0.103 Uiso 1 1 calc R
H7B H 0.5862 0.1705 0.5626 0.103 Uiso 1 1 calc R
C8 C 0.7008(11) 0.0504(5) 0.5763(6) 0.099(2) Uani 1 1 d .
H8A H 0.7932 0.0227 0.6230 0.149 Uiso 1 1 calc R
H8B H 0.7371 0.0473 0.4939 0.149 Uiso 1 1 calc R
H8C H 0.5863 0.0193 0.5890 0.149 Uiso 1 1 calc R
C9 C 0.5410(10) 0.2706(5) 0.8946(6) 0.101(3) Uani 1 1 d .
H9A H 0.6359 0.2517 0.9463 0.152 Uiso 1 1 calc R
H9B H 0.4311 0.2369 0.9121 0.152 Uiso 1 1 calc R
H9C H 0.5170 0.3335 0.9064 0.152 Uiso 1 1 calc R

loop_
_atom_site_aniso_label
_atom_site_aniso_U_11
_atom_site_aniso_U_22
_atom_site_aniso_U_33
_atom_site_aniso_U_23
_atom_site_aniso_U_13
_atom_site_aniso_U_12
U1 0.03910(13) 0.04502(15) 0.04848(14) 0.01239(12) -0.00531(8) -0.00896(12)
O1 0.0430(17) 0.052(2) 0.0567(19) 0.0127(16) -0.0042(14) -0.0100(15)
O2 0.062(2) 0.051(2) 0.073(2) 0.0243(18) -0.0178(18) -0.0056(17)
O3 0.060(2) 0.072(3) 0.071(2) 0.000(2) 0.0007(19) 0.008(2)
O4 0.065(2) 0.077(3) 0.057(2) 0.012(2) -0.0013(17) -0.003(2)
O5 0.097(4) 0.157(5) 0.063(3) -0.017(3) 0.012(2) 0.012(3)
N1 0.057(2) 0.050(2) 0.056(2) 0.0137(19) 0.0011(19) 0.003(2)
N2 0.054(3) 0.101(4) 0.053(3) 0.002(3) -0.001(2) -0.011(3)
C1 0.048(3) 0.044(3) 0.054(3) 0.008(2) 0.006(2) 0.008(2)
C2 0.046(3) 0.047(3) 0.076(3) 0.006(2) 0.002(2) -0.002(2)
C3 0.047(3) 0.076(4) 0.113(5) 0.003(4) -0.014(3) -0.001(3)
C4 0.077(4) 0.066(4) 0.097(5) 0.020(3) -0.043(4) -0.001(3)
C5 0.061(3) 0.062(4) 0.074(4) 0.020(3) 0.010(3) -0.003(3)
C6 0.059(3) 0.070(4) 0.067(3) 0.006(3) -0.005(3) -0.011(3)
C7 0.113(5) 0.085(5) 0.060(4) 0.002(3) 0.005(4) -0.028(4)
C8 0.119(6) 0.101(6) 0.079(5) -0.023(4) -0.014(4) -0.022(5)
C9 0.130(6) 0.088(5) 0.082(5) -0.005(4) 0.057(4) -0.009(5)

loop_
_atom_type_symbol
_atom_type_description
_atom_type_scat_dispersion_real
_atom_type_scat_dispersion_imag
_atom_type_scat_source
C C 0.0033 0.0016 'International Tables Vol C Tables 4.2.6.8 and 6.1.1.4'
H H 0.0000 0.0000 'International Tables Vol C Tables 4.2.6.8 and 6.1.1.4'
N N 0.0061 0.0033 'International Tables Vol C Tables 4.2.6.8 and 6.1.1.4'
O O 0.0106 0.0060 'International Tables Vol C Tables 4.2.6.8 and 6.1.1.4'
U U -9.6767 9.6646 'International Tables Vol C Tables 4.2.6.8 and 6.1.1.4'

loop_
_geom_angle_atom_site_label_1
_geom_angle_atom_site_label_2
_geom_angle_atom_site_label_3
_geom_angle
_geom_angle_site_symmetry_1
_geom_angle_site_symmetry_3
O1 U1 O1 180.0 . 3_666
O1 U1 O2 89.50(13) . 3_666
O1 U1 O2 90.50(13) 3_666 3_666
O1 U1 O2 90.50(13) . .
O1 U1 O2 89.50(13) 3_666 .
O2 U1 O2 180.000(2) 3_666 .
O1 U1 O4 89.88(14) . 3_666
O1 U1 O4 90.12(14) 3_666 3_666
O2 U1 O4 115.61(14) 3_666 3_666
O2 U1 O4 64.39(14) . 3_666
O1 U1 O4 90.12(14) . .
O1 U1 O4 89.87(14) 3_666 .
O2 U1 O4 64.39(14) 3_666 .
O2 U1 O4 115.61(14) . .
O4 U1 O4 179.998(1) 3_666 .
O1 U1 O3 88.49(14) . 3_666
O1 U1 O3 91.52(14) 3_666 3_666
O2 U1 O3 65.19(13) 3_666 3_666
O2 U1 O3 114.81(13) . 3_666
O4 U1 O3 50.43(13) 3_666 3_666
O4 U1 O3 129.57(13) . 3_666
O1 U1 O3 91.52(14) . .
O1 U1 O3 88.48(14) 3_666 .
O2 U1 O3 114.81(13) 3_666 .
O2 U1 O3 65.19(13) . .
O4 U1 O3 129.57(13) 3_666 .
O4 U1 O3 50.43(13) . .
O3 U1 O3 180.0 3_666 .
O1 U1 N2 88.55(14) . 3_666
O1 U1 N2 91.45(14) 3_666 3_666
O2 U1 N2 90.80(15) 3_666 3_666
O2 U1 N2 89.20(15) . 3_666
O4 U1 N2 24.84(13) 3_666 3_666
O4 U1 N2 155.16(13) . 3_666
O3 U1 N2 25.60(13) 3_666 3_666
O3 U1 N2 154.40(13) . 3_666
O1 U1 N2 91.45(14) . .
O1 U1 N2 88.55(14) 3_666 .
O2 U1 N2 89.20(15) 3_666 .
O2 U1 N2 90.79(15) . .
O4 U1 N2 155.16(13) 3_666 .
O4 U1 N2 24.84(13) . .
O3 U1 N2 154.40(13) 3_666 .
O3 U1 N2 25.60(13) . .
N2 U1 N2 180.0 3_666 .
C1 O2 U1 137.8(3) . .
N2 O3 U1 96.5(3) . .
N2 O4 U1 97.7(3) . .
C1 N1 C5 122.7(4) . .
C1 N1 C4 112.8(4) . .
C5 N1 C4 124.5(4) . .
O5 N2 O4 124.5(5) . .
O5 N2 O3 120.2(6) . .
O4 N2 O3 115.3(5) . .
O5 N2 U1 176.6(5) . .
O4 N2 U1 57.5(3) . .
O3 N2 U1 57.9(3) . .
O2 C1 N1 122.7(5) . .
O2 C1 C2 126.2(4) . .
N1 C1 C2 111.1(4) . .
C1 C2 C3 103.2(4) . .
C1 C2 H2A 111.1 . .
C3 C2 H2A 111.1 . .
C1 C2 H2B 111.1 . .
C3 C2 H2B 111.1 . .
H2A C2 H2B 109.1 . .
C2 C3 C4 105.4(4) . .
C2 C3 H3A 110.7 . .
C4 C3 H3A 110.7 . .
C2 C3 H3B 110.7 . .
C4 C3 H3B 110.7 . .
H3A C3 H3B 108.8 . .
N1 C4 C3 103.6(5) . .
N1 C4 H4A 111.0 . .
C3 C4 H4A 111.0 . .
N1 C4 H4B 111.0 . .
C3 C4 H4B 111.0 . .
H4A C4 H4B 109.0 . .
N1 C5 C6 111.1(5) . .
N1 C5 C9 110.1(5) . .
C6 C5 C9 116.0(5) . .
N1 C5 H5 106.3 . .
C6 C5 H5 106.3 . .
C9 C5 H5 106.3 . .
C7 C6 C5 116.9(5) . .
C7 C6 H6A 108.1 . .
C5 C6 H6A 108.1 . .
C7 C6 H6B 108.1 . .
C5 C6 H6B 108.1 . .
H6A C6 H6B 107.3 . .
C6 C7 C8 116.9(6) . .
C6 C7 H7A 108.1 . .
C8 C7 H7A 108.1 . .
C6 C7 H7B 108.1 . .
C8 C7 H7B 108.1 . .
H7A C7 H7B 107.3 . .
C7 C8 H8A 109.5 . .
C7 C8 H8B 109.5 . .
H8A C8 H8B 109.5 . .
C7 C8 H8C 109.5 . .
H8A C8 H8C 109.5 . .
H8B C8 H8C 109.5 . .
C5 C9 H9A 109.5 . .
C5 C9 H9B 109.5 . .
H9A C9 H9B 109.5 . .
C5 C9 H9C 109.5 . .
H9A C9 H9C 109.5 . .
H9B C9 H9C 109.5 . .

loop_
_geom_bond_atom_site_label_1
_geom_bond_atom_site_label_2
_geom_bond_distance
_geom_bond_site_symmetry_2
U1 O1 1.757(3) .
U1 O1 1.757(3) 3_666
U1 O2 2.358(3) 3_666
U1 O2 2.358(3) .
U1 O4 2.517(4) 3_666
U1 O4 2.517(4) .
U1 O3 2.523(4) 3_666
U1 O3 2.523(4) .
U1 N2 2.959(5) 3_666
U1 N2 2.959(5) .
O2 C1 1.258(6) .
O3 N2 1.287(6) .
O4 N2 1.254(6) .
O5 N2 1.219(6) .
N1 C1 1.316(6) .
N1 C5 1.477(7) .
N1 C4 1.461(7) .
C1 C2 1.488(7) .
C2 C3 1.525(7) .
C2 H2A 0.9900 .
C2 H2B 0.9900 .
C3 C4 1.516(8) .
C3 H3A 0.9900 .
C3 H3B 0.9900 .
C4 H4A 0.9900 .
C4 H4B 0.9900 .
C5 C6 1.489(8) .
C5 C9 1.509(8) .
C5 H5 1.0000 .
C6 C7 1.492(8) .
C6 H6A 0.9900 .
C6 H6B 0.9900 .
C7 C8 1.481(9) .
C7 H7A 0.9900 .
C7 H7B 0.9900 .
C8 H8A 0.9800 .
C8 H8B 0.9800 .
C8 H8C 0.9800 .
C9 H9A 0.9800 .
C9 H9B 0.9800 .
C9 H9C 0.9800 .

loop_
_geom_torsion_atom_site_label_1
_geom_torsion_atom_site_label_2
_geom_torsion_atom_site_label_3
_geom_torsion_atom_site_label_4
_geom_torsion
_geom_torsion_site_symmetry_1
O1 U1 O2 C1 17.6(5) .
O1 U1 O2 C1 -162.4(5) 3_666
O2 U1 O2 C1 77(22) 3_666
O4 U1 O2 C1 -72.0(5) 3_666
O4 U1 O2 C1 108.0(5) .
O3 U1 O2 C1 -70.9(5) 3_666
O3 U1 O2 C1 109.1(5) .
N2 U1 O2 C1 -70.9(5) 3_666
N2 U1 O2 C1 109.1(5) .
O1 U1 O3 N2 -90.2(3) .
O1 U1 O3 N2 89.8(3) 3_666
O2 U1 O3 N2 0.0(3) 3_666
O2 U1 O3 N2 180.0(3) .
O4 U1 O3 N2 178.7(3) 3_666
O4 U1 O3 N2 -1.3(3) .
O3 U1 O3 N2 17(9) 3_666
N2 U1 O3 N2 179.997(2) 3_666
O1 U1 O4 N2 93.2(3) .
O1 U1 O4 N2 -86.8(3) 3_666
O2 U1 O4 N2 -177.4(3) 3_666
O2 U1 O4 N2 2.6(3) .
O4 U1 O4 N2 -19(4) 3_666
O3 U1 O4 N2 -178.7(3) 3_666
O3 U1 O4 N2 1.3(3) .
N2 U1 O4 N2 180.003(1) 3_666
U1 O4 N2 O5 176.7(5) .
U1 O4 N2 O3 -2.2(5) .
U1 O3 N2 O5 -176.7(5) .
U1 O3 N2 O4 2.2(5) .
O1 U1 N2 O5 148(7) .
O1 U1 N2 O5 -32(7) 3_666
O2 U1 N2 O5 -123(7) 3_666
O2 U1 N2 O5 57(7) .
O4 U1 N2 O5 55(8) 3_666
O4 U1 N2 O5 -125(8) .
O3 U1 N2 O5 -123(7) 3_666
O3 U1 N2 O5 57(7) .
N2 U1 N2 O5 -7(9) 3_666
O1 U1 N2 O4 -87.2(3) .
O1 U1 N2 O4 92.8(3) 3_666
O2 U1 N2 O4 2.3(3) 3_666
O2 U1 N2 O4 -177.7(3) .
O4 U1 N2 O4 179.998(2) 3_666
O3 U1 N2 O4 2.4(5) 3_666
O3 U1 N2 O4 -177.6(5) .
N2 U1 N2 O4 118(5) 3_666
O1 U1 N2 O3 90.5(3) .
O1 U1 N2 O3 -89.5(3) 3_666
O2 U1 N2 O3 180.0(3) 3_666
O2 U1 N2 O3 0.0(3) .
O4 U1 N2 O3 -2.4(5) 3_666
O4 U1 N2 O3 177.6(5) .
O3 U1 N2 O3 180.001(2) 3_666
N2 U1 N2 O3 -64(5) 3_666
U1 O2 C1 N1 141.9(4) .
U1 O2 C1 C2 -37.9(8) .
C5 N1 C1 O2 -0.5(8) .
C4 N1 C1 O2 -178.7(5) .
C5 N1 C1 C2 179.4(5) .
C4 N1 C1 C2 1.1(6) .
O2 C1 C2 C3 -169.0(5) .
N1 C1 C2 C3 11.2(6) .
C1 C2 C3 C4 -18.4(6) .
C1 N1 C4 C3 -13.0(7) .
C5 N1 C4 C3 168.8(5) .
C2 C3 C4 N1 19.1(7) .
C1 N1 C5 C6 107.8(6) .
C4 N1 C5 C6 -74.2(7) .
C1 N1 C5 C9 -122.3(6) .
C4 N1 C5 C9 55.7(7) .
N1 C5 C6 C7 -56.2(7) .
C9 C5 C6 C7 177.1(6) .
C5 C6 C7 C8 -178.2(6) .
